data_7054496
loop_
_publ_author_name
'Nguyen, Luong Lam'
'Guillot, R\'egis'
'Laisney, J\'er\^ome'
'Rechignat, Lionel'
'Bedoui, Salma'
'Moln\'ar, Gabor'
'Rivi\`ere, Eric'
'Boillot, Marie-Laure'

_publ_section_title
;
 Fe(Me2-bpy)2(NCSe)2spin-crossover micro- and nanoparticles showing
 spin-state switching above 250 K
;
_journal_issue 3
_journal_name_full 'New J. Chem.'
_journal_page_first 1603
_journal_paper_doi 10.1039/C4NJ01257G
_journal_volume 39
_journal_year 2015
_chemical_formula_moiety 'C36 H36 Fe N6, 2(C N Se), 3(O)'
_chemical_formula_sum 'C38 H36 Fe N8 O3 Se2'
_chemical_formula_weight 866.52
_space_group_IT_number 14
_symmetry_cell_setting monoclinic
_symmetry_Int_Tables_number 14
_symmetry_space_group_name_Hall '-P 2ybc'
_symmetry_space_group_name_H-M 'P 1 21/c 1'
_atom_sites_solution_hydrogens geom
_atom_sites_solution_primary direct
_atom_sites_solution_secondary difmap
_audit_creation_method SHELXL-97
_cell_angle_alpha 90.000
_cell_angle_beta 90.858(2)
_cell_angle_gamma 90.000
_cell_formula_units_Z 4
_cell_length_a 12.203(1)
_cell_length_b 19.513(2)
_cell_length_c 15.887(1)
_cell_measurement_temperature 100(1)
_cell_volume 3782.5(6)
_computing_structure_refinement 'SHELXL-97 (Sheldrick, 1997)'
_computing_structure_solution 'SHELXS-97 (Sheldrick, 1990)'
_diffrn_ambient_temperature 100(1)
_diffrn_measured_fraction_theta_full 0.987
_diffrn_measured_fraction_theta_max 0.954
_diffrn_radiation_monochromator graphite
_diffrn_radiation_probe x-ray
_diffrn_radiation_type MoK\a
_diffrn_radiation_wavelength 0.71069
_diffrn_reflns_av_R_equivalents 0.0466
_diffrn_reflns_av_sigmaI/netI 0.0494
_diffrn_reflns_limit_h_max 14
_diffrn_reflns_limit_h_min -17
_diffrn_reflns_limit_k_max 27
_diffrn_reflns_limit_k_min -27
_diffrn_reflns_limit_l_max 22
_diffrn_reflns_limit_l_min -22
_diffrn_reflns_number 58258
_diffrn_reflns_theta_full 25.00
_diffrn_reflns_theta_max 30.54
_diffrn_reflns_theta_min 1.65
_diffrn_source 'fine-focus sealed tube'
_diffrn_source_type 'kappa X8 APEX II Bruker ICMMO'
_exptl_absorpt_coefficient_mu 2.371
_exptl_absorpt_correction_T_max 0.924
_exptl_absorpt_correction_T_min 0.509
_exptl_absorpt_correction_type multi-scan
_exptl_absorpt_process_details SADABS
_exptl_crystal_colour red
_exptl_crystal_density_diffrn 1.521
_exptl_crystal_density_method 'not measured'
_exptl_crystal_description plate
_exptl_crystal_F_000 1752
_exptl_crystal_size_max 0.27
_exptl_crystal_size_mid 0.18
_exptl_crystal_size_min 0.04
_refine_diff_density_max 0.919
_refine_diff_density_min -0.869
_refine_diff_density_rms 0.092
_refine_ls_goodness_of_fit_ref 1.038
_refine_ls_hydrogen_treatment constr
_refine_ls_matrix_type full
_refine_ls_number_parameters 502
_refine_ls_number_reflns 11051
_refine_ls_number_restraints 58
_refine_ls_restrained_S_all 1.035
_refine_ls_R_factor_all 0.0845
_refine_ls_R_factor_gt 0.0464
_refine_ls_shift/su_max 0.011
_refine_ls_shift/su_mean 0.005
_refine_ls_structure_factor_coef Fsqd
_refine_ls_weighting_details 'calc w=1/[\s^2^(Fo^2^)+(0.0608P)^2^+3.4462P] where P=(Fo^2^+2Fc^2^)/3'
_refine_ls_weighting_scheme calc
_refine_ls_wR_factor_gt 0.1128
_refine_ls_wR_factor_ref 0.1290
_reflns_number_gt 7492
_reflns_number_total 11051
_reflns_threshold_expression >2sigma(I)
_cod_data_source_file c4nj01257g4.cif
_cod_data_source_block 2
_cod_depositor_comments 'Adding full bibliography for 7054495--7054496.cif.'
_cod_original_sg_symbol_H-M 'P 21/c'
_cod_database_code 7054496

loop_
_symmetry_equiv_pos_as_xyz
'x, y, z'
'-x, y+1/2, -z+1/2'
'-x, -y, -z'
'x, -y-1/2, z-1/2'

loop_
_atom_site_label
_atom_site_type_symbol
_atom_site_fract_x
_atom_site_fract_y
_atom_site_fract_z
_atom_site_U_iso_or_equiv
_atom_site_adp_type
_atom_site_occupancy
_atom_site_symmetry_multiplicity
_atom_site_calc_flag
_atom_site_refinement_flags
_atom_site_disorder_assembly
_atom_site_disorder_group
C1 C 0.1743(2) -0.13639(12) 0.27154(16) 0.0196(5) Uani 1 1 d . . .
H1 H 0.2394 -0.1428 0.3017 0.024 Uiso 1 1 calc R . .
C2 C 0.1018(2) -0.19065(13) 0.26376(18) 0.0251(6) Uani 1 1 d . . .
H2 H 0.1192 -0.2328 0.2878 0.030 Uiso 1 1 calc R . .
C3 C 0.0035(2) -0.18243(14) 0.22046(18) 0.0265(6) Uani 1 1 d . . .
C4 C -0.0165(2) -0.11913(14) 0.18413(18) 0.0257(6) Uani 1 1 d . . .
H4 H -0.0815 -0.1117 0.1542 0.031 Uiso 1 1 calc R . .
C5 C 0.0597(2) -0.06668(13) 0.19205(16) 0.0193(5) Uani 1 1 d . . .
C6 C 0.0490(2) 0.00038(13) 0.15108(16) 0.0194(5) Uani 1 1 d . . .
C7 C -0.0405(2) 0.02065(14) 0.10296(18) 0.0265(6) Uani 1 1 d . . .
H7 H -0.1002 -0.0086 0.0966 0.032 Uiso 1 1 calc R . .
C8 C -0.0422(2) 0.08451(15) 0.06386(18) 0.0272(6) Uani 1 1 d . . .
C9 C 0.0505(2) 0.12501(14) 0.07393(17) 0.0244(6) Uani 1 1 d . . .
H9 H 0.0544 0.1673 0.0471 0.029 Uiso 1 1 calc R . .
C10 C 0.1373(2) 0.10264(13) 0.12383(15) 0.0193(5) Uani 1 1 d . . .
H10 H 0.1984 0.1308 0.1299 0.023 Uiso 1 1 calc R . .
C11 C -0.0790(3) -0.23941(16) 0.2137(2) 0.0399(8) Uani 1 1 d . . .
H11A H -0.0443 -0.2822 0.2276 0.060 Uiso 1 1 calc R . .
H11B H -0.1079 -0.2414 0.1572 0.060 Uiso 1 1 calc R . .
H11C H -0.1376 -0.2310 0.2520 0.060 Uiso 1 1 calc R . .
C12 C -0.1414(3) 0.10767(18) 0.0149(2) 0.0391(8) Uani 1 1 d . . .
H12A H -0.1961 0.1236 0.0530 0.059 Uiso 1 1 calc R . .
H12B H -0.1702 0.0700 -0.0175 0.059 Uiso 1 1 calc R . .
H12C H -0.1214 0.1442 -0.0223 0.059 Uiso 1 1 calc R . .
C13 C 0.3656(2) -0.07527(12) 0.12976(14) 0.0165(5) Uani 1 1 d . . .
H13 H 0.3078 -0.1063 0.1309 0.020 Uiso 1 1 calc R . .
C14 C 0.4584(2) -0.09311(13) 0.08653(15) 0.0196(5) Uani 1 1 d . . .
H14 H 0.4621 -0.1350 0.0588 0.023 Uiso 1 1 calc R . .
C15 C 0.5472(2) -0.04776(14) 0.08468(16) 0.0212(5) Uani 1 1 d . . .
C16 C 0.5342(2) 0.01535(13) 0.12357(16) 0.0206(5) Uani 1 1 d . . .
H16 H 0.5903 0.0475 0.1218 0.025 Uiso 1 1 calc R . .
C17 C 0.43824(19) 0.03075(12) 0.16489(15) 0.0160(5) Uani 1 1 d . . .
C18 C 0.4177(2) 0.09548(12) 0.20955(15) 0.0184(5) Uani 1 1 d . . .
C19 C 0.4860(2) 0.15206(13) 0.20609(18) 0.0260(6) Uani 1 1 d . . .
H19 H 0.5489 0.1506 0.1738 0.031 Uiso 1 1 calc R . .
C20 C 0.4605(3) 0.21116(14) 0.25096(19) 0.0305(7) Uani 1 1 d . . .
C21 C 0.3665(2) 0.21023(13) 0.29806(18) 0.0266(6) Uani 1 1 d . . .
H21 H 0.3473 0.2485 0.3295 0.032 Uiso 1 1 calc R . .
C23 C 0.6537(2) -0.06718(16) 0.04462(19) 0.0304(6) Uani 1 1 d . . .
H23A H 0.7068 -0.0781 0.0877 0.046 Uiso 1 1 calc R . .
H23B H 0.6797 -0.0295 0.0117 0.046 Uiso 1 1 calc R . .
H23C H 0.6424 -0.1063 0.0089 0.046 Uiso 1 1 calc R . .
C24 C 0.5336(3) 0.27268(17) 0.2495(3) 0.0517(10) Uani 1 1 d . . .
H24A H 0.5670 0.2762 0.1953 0.078 Uiso 1 1 calc R . .
H24B H 0.5895 0.2682 0.2922 0.078 Uiso 1 1 calc R . .
H24C H 0.4911 0.3131 0.2599 0.078 Uiso 1 1 calc R . .
C25 C 0.0488(2) 0.07373(13) 0.33637(17) 0.0213(5) Uani 1 1 d . . .
H25 H 0.0181 0.0809 0.2831 0.026 Uiso 1 1 calc R . .
C26 C -0.0055(2) 0.09986(14) 0.40558(17) 0.0248(6) Uani 1 1 d . . .
H26 H -0.0708 0.1238 0.3982 0.030 Uiso 1 1 calc R . .
C27 C 0.0381(2) 0.09007(14) 0.48543(18) 0.0249(6) Uani 1 1 d . . .
C28 C 0.1331(2) 0.05109(13) 0.49275(16) 0.0226(5) Uani 1 1 d . . .
H28 H 0.1632 0.0419 0.5457 0.027 Uiso 1 1 calc R . .
C29 C 0.1829(2) 0.02598(12) 0.42140(16) 0.0180(5) Uani 1 1 d . . .
C30 C 0.2843(2) -0.01442(12) 0.42350(16) 0.0181(5) Uani 1 1 d . . .
C31 C 0.3318(2) -0.03961(14) 0.49724(17) 0.0241(5) Uani 1 1 d . . .
H31 H 0.2985 -0.0315 0.5486 0.029 Uiso 1 1 calc R . .
C32 C 0.4285(2) -0.07673(14) 0.49477(17) 0.0254(6) Uani 1 1 d . . .
C33 C 0.4752(2) -0.08607(14) 0.41621(17) 0.0243(5) Uani 1 1 d . . .
H33 H 0.5412 -0.1096 0.4118 0.029 Uiso 1 1 calc R . .
C34 C 0.4241(2) -0.06062(13) 0.34494(17) 0.0208(5) Uani 1 1 d . . .
H34 H 0.4570 -0.0674 0.2932 0.025 Uiso 1 1 calc R . .
C35 C -0.0128(3) 0.12072(17) 0.56204(19) 0.0336(7) Uani 1 1 d . . .
H35A H 0.0231 0.1632 0.5756 0.050 Uiso 1 1 calc R . .
H35B H -0.0049 0.0896 0.6085 0.050 Uiso 1 1 calc R . .
H35C H -0.0892 0.1291 0.5510 0.050 Uiso 1 1 calc R . .
C36 C 0.4793(3) -0.10595(17) 0.57333(19) 0.0351(7) Uani 1 1 d . . .
H36A H 0.4541 -0.1521 0.5810 0.053 Uiso 1 1 calc R . .
H36B H 0.4587 -0.0786 0.6208 0.053 Uiso 1 1 calc R . .
H36C H 0.5576 -0.1058 0.5686 0.053 Uiso 1 1 calc R . .
C37 C 0.3986(3) 0.25180(15) 0.0311(2) 0.0342(7) Uani 1 1 d U . .
C38 C 0.7718(8) 0.0567(4) 0.2726(5) 0.038(2) Uani 0.50 1 d PDU A 1
C220 C 0.3011(2) 0.15267(12) 0.29866(17) 0.0221(5) Uani 1 1 d . . .
H220 H 0.2379 0.1533 0.3306 0.027 Uiso 1 1 calc R . .
N1 N 0.15412(16) -0.07490(10) 0.23709(13) 0.0166(4) Uani 1 1 d . . .
N2 N 0.13697(16) 0.04204(10) 0.16381(13) 0.0166(4) Uani 1 1 d . . .
N3 N 0.35449(16) -0.01522(10) 0.17035(12) 0.0146(4) Uani 1 1 d . . .
N4 N 0.32479(16) 0.09564(10) 0.25503(13) 0.0165(4) Uani 1 1 d . . .
N5 N 0.14332(16) 0.03864(10) 0.34245(13) 0.0171(4) Uani 1 1 d . . .
N6 N 0.32798(16) -0.02616(10) 0.34704(13) 0.0168(4) Uani 1 1 d . . .
N7 N 0.4899(3) 0.23724(15) 0.0266(2) 0.0484(8) Uani 1 1 d U . .
N8 N 0.7730(17) 0.0021(8) 0.2824(15) 0.029(5) Uani 0.50 1 d PDU A 1
O1 O 0.7105(3) 0.25668(19) 0.0748(2) 0.0843(11) Uani 1 1 d . . .
O2 O 0.7655(6) 0.2463(3) -0.0891(4) 0.175(3) Uani 1 1 d . . .
O3 O 0.6888(6) 0.8659(3) 0.2695(4) 0.159(2) Uani 1 1 d . . .
Fe Fe 0.24067(3) 0.009632(17) 0.25064(2) 0.01342(9) Uani 1 1 d . . .
Se1 Se 0.25732(3) 0.275935(19) 0.03932(2) 0.04348(11) Uani 1 1 d U . .
Se2 Se 0.77650(9) 0.14708(5) 0.25033(6) 0.03386(18) Uani 0.50 1 d PDU A 1
Se2B Se 0.7580(2) -0.00311(12) 0.2734(2) 0.0339(4) Uani 0.50 1 d PDU B 2
C38B C 0.7697(7) 0.0856(5) 0.2455(7) 0.050(2) Uani 0.50 1 d PDU B 2
N8B N 0.7751(14) 0.1398(7) 0.2241(12) 0.148(9) Uani 0.50 1 d PDU B 2

loop_
_atom_site_aniso_label
_atom_site_aniso_U_11
_atom_site_aniso_U_22
_atom_site_aniso_U_33
_atom_site_aniso_U_23
_atom_site_aniso_U_13
_atom_site_aniso_U_12
C1 0.0204(12) 0.0159(11) 0.0227(13) 0.0022(9) 0.0045(10) 0.0014(9)
C2 0.0321(15) 0.0149(12) 0.0285(14) 0.0004(10) 0.0073(11) -0.0024(10)
C3 0.0292(15) 0.0214(13) 0.0291(14) -0.0070(11) 0.0058(12) -0.0085(11)
C4 0.0223(13) 0.0267(14) 0.0281(14) -0.0049(11) -0.0020(11) -0.0053(11)
C5 0.0178(12) 0.0200(12) 0.0201(12) -0.0033(9) 0.0000(9) -0.0022(9)
C6 0.0175(12) 0.0197(12) 0.0209(12) -0.0015(9) -0.0030(9) -0.0025(9)
C7 0.0206(13) 0.0297(15) 0.0288(14) -0.0025(11) -0.0086(11) -0.0022(11)
C8 0.0213(13) 0.0349(15) 0.0251(14) 0.0009(11) -0.0078(11) 0.0043(11)
C9 0.0287(14) 0.0226(13) 0.0217(13) 0.0043(10) -0.0070(11) 0.0040(10)
C10 0.0191(12) 0.0196(12) 0.0190(12) -0.0005(9) -0.0022(10) 0.0011(9)
C11 0.0406(18) 0.0256(15) 0.053(2) -0.0047(14) 0.0009(16) -0.0173(13)
C12 0.0286(16) 0.0456(19) 0.0426(19) 0.0104(15) -0.0174(14) 0.0049(14)
C13 0.0172(11) 0.0173(11) 0.0149(11) -0.0008(9) -0.0026(9) -0.0013(9)
C14 0.0206(12) 0.0198(12) 0.0183(12) -0.0004(9) -0.0009(10) 0.0021(9)
C15 0.0164(12) 0.0275(13) 0.0198(12) 0.0037(10) 0.0010(9) 0.0020(10)
C16 0.0159(12) 0.0232(12) 0.0225(13) 0.0044(10) -0.0041(10) -0.0030(10)
C17 0.0158(11) 0.0168(11) 0.0154(11) 0.0028(9) -0.0052(9) -0.0026(9)
C18 0.0204(12) 0.0163(11) 0.0184(12) 0.0041(9) -0.0095(10) -0.0023(9)
C19 0.0297(15) 0.0212(13) 0.0269(14) 0.0042(11) -0.0063(11) -0.0080(11)
C20 0.0423(17) 0.0170(13) 0.0317(15) 0.0025(11) -0.0148(13) -0.0096(12)
C21 0.0379(16) 0.0142(12) 0.0275(14) -0.0019(10) -0.0134(12) 0.0018(11)
C23 0.0209(14) 0.0349(16) 0.0356(16) 0.0010(12) 0.0060(12) 0.0029(12)
C24 0.067(3) 0.0250(17) 0.063(2) -0.0049(16) -0.001(2) -0.0219(16)
C25 0.0199(12) 0.0211(12) 0.0229(13) -0.0034(10) -0.0022(10) 0.0034(10)
C26 0.0197(13) 0.0235(13) 0.0313(15) -0.0045(11) 0.0023(11) 0.0037(10)
C27 0.0251(14) 0.0225(13) 0.0274(14) -0.0054(10) 0.0092(11) -0.0041(10)
C28 0.0257(13) 0.0239(13) 0.0182(12) -0.0013(10) 0.0012(10) -0.0045(10)
C29 0.0175(12) 0.0179(12) 0.0186(12) 0.0003(9) -0.0001(9) -0.0030(9)
C30 0.0190(12) 0.0166(11) 0.0184(12) -0.0002(9) -0.0036(9) -0.0006(9)
C31 0.0279(14) 0.0265(14) 0.0177(12) 0.0023(10) -0.0043(10) -0.0019(11)
C32 0.0290(14) 0.0230(13) 0.0240(13) 0.0062(10) -0.0108(11) -0.0019(11)
C33 0.0216(13) 0.0240(13) 0.0270(14) 0.0038(10) -0.0065(11) 0.0056(10)
C34 0.0211(12) 0.0190(12) 0.0222(13) 0.0006(9) -0.0038(10) 0.0024(9)
C35 0.0320(16) 0.0396(17) 0.0296(16) -0.0078(13) 0.0112(13) -0.0017(13)
C36 0.0395(17) 0.0392(17) 0.0261(15) 0.0100(13) -0.0127(13) 0.0040(14)
C37 0.047(2) 0.0201(14) 0.0350(17) -0.0041(11) -0.0099(14) -0.0011(13)
C38 0.039(4) 0.041(6) 0.033(4) 0.001(3) -0.001(3) -0.014(4)
C220 0.0258(13) 0.0148(11) 0.0253(13) -0.0012(9) -0.0127(11) 0.0042(9)
N1 0.0163(10) 0.0165(10) 0.0172(10) -0.0025(8) 0.0015(8) 0.0003(8)
N2 0.0147(10) 0.0179(10) 0.0171(10) -0.0013(8) -0.0033(8) 0.0016(8)
N3 0.0163(10) 0.0125(9) 0.0149(9) 0.0019(7) -0.0049(7) -0.0006(7)
N4 0.0185(10) 0.0131(9) 0.0175(10) 0.0005(7) -0.0087(8) 0.0015(8)
N5 0.0174(10) 0.0159(10) 0.0180(10) -0.0003(8) -0.0015(8) 0.0011(8)
N6 0.0172(10) 0.0159(10) 0.0172(10) 0.0019(7) -0.0029(8) 0.0012(8)
N7 0.0498(19) 0.0350(16) 0.060(2) -0.0156(14) -0.0154(15) 0.0074(13)
N8 0.041(8) 0.018(4) 0.029(9) -0.004(4) 0.004(6) -0.022(4)
O1 0.070(2) 0.094(3) 0.089(3) -0.021(2) 0.017(2) -0.0018(19)
O2 0.274(8) 0.128(4) 0.120(4) 0.005(3) -0.072(5) 0.089(5)
O3 0.207(6) 0.126(5) 0.143(5) 0.004(4) -0.009(4) -0.023(4)
Fe 0.01372(17) 0.01194(15) 0.01448(16) -0.00042(12) -0.00341(12) 0.00129(12)
Se1 0.0407(2) 0.0382(2) 0.0516(2) 0.00752(15) 0.00506(16) -0.00094(14)
Se2 0.0269(4) 0.0279(4) 0.0466(4) 0.0016(3) -0.0039(3) 0.0007(3)
Se2B 0.0324(6) 0.0475(10) 0.0215(5) -0.0051(6) -0.0058(5) 0.0075(7)
C38B 0.019(3) 0.051(7) 0.079(8) -0.018(5) -0.010(4) -0.002(4)
N8B 0.076(9) 0.090(10) 0.28(2) -0.064(13) -0.004(12) -0.006(8)

loop_
_atom_type_symbol
_atom_type_description
_atom_type_scat_dispersion_real
_atom_type_scat_dispersion_imag
_atom_type_scat_source
C C 0.0031 0.0016 'International Tables Vol C Tables 4.2.6.8 and 6.1.1.4'
H H 0.0000 0.0000 'International Tables Vol C Tables 4.2.6.8 and 6.1.1.4'
N N 0.0061 0.0033 'International Tables Vol C Tables 4.2.6.8 and 6.1.1.4'
O O 0.0109 0.0061 'International Tables Vol C Tables 4.2.6.8 and 6.1.1.4'
Fe Fe 0.3460 0.8476 'International Tables Vol C Tables 4.2.6.8 and 6.1.1.4'
Se Se -0.0922 2.2336 'International Tables Vol C Tables 4.2.6.8 and 6.1.1.4'

loop_
_geom_angle_atom_site_label_1
_geom_angle_atom_site_label_2
_geom_angle_atom_site_label_3
_geom_angle
N1 C1 C2 122.3(2)
C3 C2 C1 120.3(2)
C2 C3 C4 117.2(2)
C2 C3 C11 121.7(3)
C4 C3 C11 121.1(3)
C3 C4 C5 120.4(3)
N1 C5 C4 121.6(2)
N1 C5 C6 114.1(2)
C4 C5 C6 124.3(2)
N2 C6 C7 121.8(2)
N2 C6 C5 113.8(2)
C7 C6 C5 124.4(2)
C6 C7 C8 120.6(2)
C9 C8 C7 116.9(2)
C9 C8 C12 122.6(3)
C7 C8 C12 120.5(3)
C10 C9 C8 120.1(2)
N2 C10 C9 122.8(2)
N3 C13 C14 123.3(2)
C13 C14 C15 119.5(2)
C16 C15 C14 117.3(2)
C16 C15 C23 121.1(2)
C14 C15 C23 121.6(2)
C17 C16 C15 120.5(2)
N3 C17 C16 121.8(2)
N3 C17 C18 113.6(2)
C16 C17 C18 124.5(2)
N4 C18 C19 121.9(2)
N4 C18 C17 114.2(2)
C19 C18 C17 123.9(2)
C18 C19 C20 120.0(3)
C21 C20 C19 117.4(3)
C21 C20 C24 121.3(3)
C19 C20 C24 121.2(3)
C220 C21 C20 120.1(3)
N5 C25 C26 123.3(2)
C27 C26 C25 119.6(2)
C26 C27 C28 117.5(2)
C26 C27 C35 122.1(3)
C28 C27 C35 120.4(3)
C29 C28 C27 120.1(2)
N5 C29 C28 122.5(2)
N5 C29 C30 114.0(2)
C28 C29 C30 123.5(2)
N6 C30 C31 122.2(2)
N6 C30 C29 114.5(2)
C31 C30 C29 123.4(2)
C32 C31 C30 120.4(3)
C31 C32 C33 117.0(2)
C31 C32 C36 121.1(3)
C33 C32 C36 121.8(3)
C34 C33 C32 120.2(2)
N6 C34 C33 122.8(2)
N7 C37 Se1 178.9(3)
N8 C38 Se2 176.0(15)
N4 C220 C21 122.8(3)
C1 N1 C5 118.1(2)
C1 N1 Fe 127.62(17)
C5 N1 Fe 114.12(16)
C10 N2 C6 117.7(2)
C10 N2 Fe 127.60(17)
C6 N2 Fe 114.28(16)
C13 N3 C17 117.5(2)
C13 N3 Fe 127.21(17)
C17 N3 Fe 114.68(16)
C220 N4 C18 117.7(2)
C220 N4 Fe 127.45(19)
C18 N4 Fe 114.82(16)
C25 N5 C29 116.8(2)
C25 N5 Fe 128.12(17)
C29 N5 Fe 114.81(16)
C34 N6 C30 117.3(2)
C34 N6 Fe 127.81(17)
C30 N6 Fe 114.84(16)
N3 Fe N2 94.47(9)
N3 Fe N4 81.94(9)
N2 Fe N4 94.63(8)
N3 Fe N1 96.07(8)
N2 Fe N1 81.60(9)
N4 Fe N1 175.61(8)
N3 Fe N5 171.81(8)
N2 Fe N5 92.18(9)
N4 Fe N5 92.78(9)
N1 Fe N5 89.61(9)
N3 Fe N6 92.16(9)
N2 Fe N6 172.41(9)
N4 Fe N6 89.94(8)
N1 Fe N6 94.05(9)
N5 Fe N6 81.53(9)
N8B C38B Se2B 176.4(13)

loop_
_geom_bond_atom_site_label_1
_geom_bond_atom_site_label_2
_geom_bond_distance
C1 N1 1.340(3)
C1 C2 1.384(4)
C2 C3 1.383(4)
C3 C4 1.384(4)
C3 C11 1.503(4)
C4 C5 1.387(4)
C5 N1 1.357(3)
C5 C6 1.466(3)
C6 N2 1.359(3)
C6 C7 1.382(4)
C7 C8 1.392(4)
C8 C9 1.387(4)
C8 C12 1.499(4)
C9 C10 1.383(3)
C10 N2 1.342(3)
C13 N3 1.345(3)
C13 C14 1.378(4)
C14 C15 1.399(4)
C15 C16 1.388(4)
C15 C23 1.504(4)
C16 C17 1.384(4)
C17 N3 1.364(3)
C17 C18 1.472(3)
C18 N4 1.353(3)
C18 C19 1.385(3)
C19 C20 1.393(4)
C20 C21 1.379(5)
C20 C24 1.496(4)
C21 C220 1.378(4)
C25 N5 1.344(3)
C25 C26 1.389(4)
C26 C27 1.382(4)
C27 C28 1.389(4)
C27 C35 1.499(4)
C28 C29 1.384(4)
C29 N5 1.360(3)
C29 C30 1.467(3)
C30 N6 1.353(3)
C30 C31 1.389(3)
C31 C32 1.386(4)
C32 C33 1.392(4)
C32 C36 1.498(4)
C33 C34 1.377(3)
C34 N6 1.352(3)
C37 N7 1.153(4)
C37 Se1 1.794(4)
C38 N8 1.076(18)
C38 Se2 1.800(8)
C220 N4 1.345(3)
N1 Fe 1.969(2)
N2 Fe 1.963(2)
N3 Fe 1.961(2)
N4 Fe 1.968(2)
N5 Fe 1.978(2)
N6 Fe 1.980(2)
Se2B C38B 1.794(10)
C38B N8B 1.112(16)
